data_7205961
loop_
_publ_author_name
'Lin, Zu-Jin'
'Liu, Tian-Fu'
'Xu, Bo'
'Han, Li-Wei'
'Huang, Yuan-Biao'
'Cao, Rong'

_publ_section_title
;
 Pore-size tuning in double-pillared metal--organic frameworks
 containing cadmium clusters
;
_journal_issue 10
_journal_name_full CrystEngComm
_journal_page_first 3321
_journal_paper_doi 10.1039/c1ce05099k
_journal_volume 13
_journal_year 2011
_chemical_formula_sum 'C109 H134 Cd4 N16 O33'
_chemical_formula_weight 2645.92
_chemical_name_systematic
;
?
;
_space_group_IT_number 128
_symmetry_cell_setting tetragonal
_symmetry_space_group_name_Hall '-P 4 2n'
_symmetry_space_group_name_H-M 'P 4/m n c'
_atom_sites_solution_hydrogens geom
_atom_sites_solution_primary direct
_atom_sites_solution_secondary difmap
_audit_creation_method SHELXL-97
_cell_angle_alpha 90.00
_cell_angle_beta 90.00
_cell_angle_gamma 90.00
_cell_formula_units_Z 2
_cell_length_a 17.3376(8)
_cell_length_b 17.3376(8)
_cell_length_c 27.957(2)
_cell_measurement_reflns_used 13497
_cell_measurement_temperature 293(2)
_cell_measurement_theta_max 27.4835
_cell_measurement_theta_min 3.1425
_cell_volume 8403.7(8)
_computing_cell_refinement 'CrystalClear (Rigaku/MSC Inc., 2005)'
_computing_data_collection 'CrystalClear (Rigaku/MSC Inc., 2005)'
_computing_data_reduction 'CrystalClear (Rigaku/MSC Inc., 2005)'
_computing_structure_refinement 'SHELXL-97 (Sheldrick, 1997)'
_computing_structure_solution 'SHELXS-97 (Sheldrick, 1990)'
_diffrn_ambient_temperature 293(2)
_diffrn_measured_fraction_theta_full 0.958
_diffrn_measured_fraction_theta_max 0.958
_diffrn_radiation_monochromator graphite
_diffrn_radiation_source 'fine-focus sealed tube'
_diffrn_radiation_type MoK\a
_diffrn_radiation_wavelength 0.71073
_diffrn_reflns_av_R_equivalents 0.0560
_diffrn_reflns_av_sigmaI/netI 0.0353
_diffrn_reflns_limit_h_max 22
_diffrn_reflns_limit_h_min -22
_diffrn_reflns_limit_k_max 22
_diffrn_reflns_limit_k_min -17
_diffrn_reflns_limit_l_max 36
_diffrn_reflns_limit_l_min -35
_diffrn_reflns_number 47117
_diffrn_reflns_theta_full 27.50
_diffrn_reflns_theta_max 27.50
_diffrn_reflns_theta_min 2.73
_exptl_absorpt_coefficient_mu 0.558
_exptl_absorpt_correction_T_max 0.9160
_exptl_absorpt_correction_T_min 0.8287
_exptl_absorpt_correction_type multi-scan
_exptl_crystal_colour colorless
_exptl_crystal_density_diffrn 1.046
_exptl_crystal_density_method 'not measured'
_exptl_crystal_description Prism
_exptl_crystal_F_000 2712
_exptl_crystal_size_max 0.35
_exptl_crystal_size_mid 0.18
_exptl_crystal_size_min 0.16
_platon_squeeze_details
;
;
_refine_diff_density_max 2.404
_refine_diff_density_min -1.005
_refine_diff_density_rms 0.121
_refine_ls_extinction_method none
_refine_ls_goodness_of_fit_ref 1.056
_refine_ls_hydrogen_treatment constr
_refine_ls_matrix_type full
_refine_ls_number_parameters 121
_refine_ls_number_reflns 4737
_refine_ls_number_restraints 1
_refine_ls_restrained_S_all 1.060
_refine_ls_R_factor_all 0.1002
_refine_ls_R_factor_gt 0.0978
_refine_ls_shift/su_max 0.001
_refine_ls_shift/su_mean 0.000
_refine_ls_structure_factor_coef Fsqd
_refine_ls_weighting_details 'calc w=1/[\s^2^(Fo^2^)+(0.1127P)^2^+47.5456P] where P=(Fo^2^+2Fc^2^)/3'
_refine_ls_weighting_scheme calc
_refine_ls_wR_factor_gt 0.2602
_refine_ls_wR_factor_ref 0.2617
_reflns_number_gt 4537
_reflns_number_total 4737
_reflns_threshold_expression >2sigma(I)
_cod_data_source_file c1ce05099k.txt
_cod_data_source_block d:\laue\squ
_cod_depositor_comments
;
The following automatic conversions were performed:
'_exptl_absorpt_correction_type' value 'Multi-scan' changed to
'multi-scan' according to
'/home/saulius/struct/CIF-dictionaries/cif_core.dic' dictionary named
'cif_core.dic' version 2.4.1 from 2010-06-29.

Automatic conversion script
Id: cif_fix_enum 1555 2011-01-17 13:19:09Z saulius 
;
_cod_original_cell_volume 8403.8(9)
_cod_original_sg_symbol_H-M P4/mnc
_cod_database_code 7205961

loop_
_symmetry_equiv_pos_as_xyz
'x, y, z'
'-y, x, z'
'-x, -y, z'
'y, -x, z'
'x+1/2, -y+1/2, -z+1/2'
'-x+1/2, y+1/2, -z+1/2'
'y+1/2, x+1/2, -z+1/2'
'-y+1/2, -x+1/2, -z+1/2'
'-x, -y, -z'
'y, -x, -z'
'x, y, -z'
'-y, x, -z'
'-x-1/2, y-1/2, z-1/2'
'x-1/2, -y-1/2, z-1/2'
'-y-1/2, -x-1/2, z-1/2'
'y-1/2, x-1/2, z-1/2'

loop_
_atom_site_label
_atom_site_type_symbol
_atom_site_fract_x
_atom_site_fract_y
_atom_site_fract_z
_atom_site_U_iso_or_equiv
_atom_site_adp_type
_atom_site_occupancy
_atom_site_symmetry_multiplicity
_atom_site_calc_flag
_atom_site_refinement_flags
_atom_site_disorder_assembly
_atom_site_disorder_group
Cd1 Cd 0.56071(3) 0.09538(3) 0.5000 0.0415(3) Uani 1 2 d S . .
C1 C 0.1815(4) 0.3039(4) 0.5000 0.048(2) Uani 1 2 d S . .
C2 C 0.2118(4) 0.2229(4) 0.5000 0.0482(19) Uani 1 2 d S . .
C3 C 0.1588(4) 0.1602(4) 0.5000 0.086(5) Uani 1 2 d S . .
H3 H 0.1060 0.1696 0.5000 0.103 Uiso 1 2 calc SR . .
C4 C 0.1853(4) 0.0871(5) 0.5000 0.080(4) Uani 1 2 d S . .
C5 C 0.2649(4) 0.0704(6) 0.5000 0.071(3) Uani 1 2 d S . .
H5 H 0.2826 0.0197 0.5000 0.085 Uiso 1 2 calc SR . .
C6 C 0.3153(4) 0.1311(4) 0.5000 0.0429(18) Uani 1 2 d S . .
C7 C 0.2906(5) 0.2081(5) 0.5000 0.052(2) Uani 1 2 d S . .
H7 H 0.3261 0.2483 0.5000 0.063 Uiso 1 2 calc SR . .
C8 C 0.4028(4) 0.1149(5) 0.5000 0.0424(17) Uani 1 2 d S . .
C9 C 0.0677(7) 0.0181(8) 0.4655(8) 0.094(6) Uani 0.50 1 d P . .
H9B H 0.0744 -0.0227 0.4421 0.113 Uiso 0.50 1 calc PR . .
H9A H 0.0597 0.0666 0.4490 0.113 Uiso 0.50 1 calc PR . .
C10 C 0.0000 0.0000 0.5000 0.094(6) Uani 1 8 d S . .
C11 C 0.5184(9) 0.1364(9) 0.3926(4) 0.128(2) Uani 1 1 d . . .
H11 H 0.4839 0.1680 0.4088 0.153 Uiso 1 1 calc R . .
C12 C 0.5201(9) 0.1407(9) 0.3413(4) 0.128(2) Uani 1 1 d . . .
H12 H 0.4887 0.1757 0.3253 0.153 Uiso 1 1 calc R . .
C13 C 0.5668(9) 0.0944(9) 0.3168(5) 0.128(2) Uani 1 1 d . . .
C14 C 0.6120(10) 0.0466(9) 0.3436(4) 0.128(2) Uani 1 1 d . . .
H14 H 0.6471 0.0141 0.3285 0.153 Uiso 1 1 calc R . .
C15 C 0.6059(10) 0.0460(10) 0.3944(4) 0.128(2) Uani 1 1 d . . .
H15 H 0.6356 0.0108 0.4114 0.153 Uiso 1 1 calc R . .
C16 C 0.5601(8) 0.1051(8) 0.2651(4) 0.128(2) Uani 1 1 d D . .
H16B H 0.5066 0.0967 0.2565 0.153 Uiso 1 1 calc R . .
H16A H 0.5716 0.1587 0.2582 0.153 Uiso 1 1 calc R . .
O1 O 0.2252(4) 0.3589(3) 0.5000 0.072(2) Uani 1 2 d S . .
O2 O 0.1373(4) 0.0226(4) 0.5000 0.135(5) Uani 1 2 d S . .
O3 O 0.4245(3) 0.0449(3) 0.5000 0.0487(14) Uani 1 2 d S . .
O7 O 0.1083(4) 0.3101(4) 0.5000 0.073(2) Uani 1 2 d S . .
O11 O 0.4483(3) 0.1700(3) 0.5000 0.0571(17) Uani 1 2 d S . .
N1 N 0.5621(7) 0.0910(8) 0.4177(4) 0.128(2) Uani 1 1 d . . .

loop_
_atom_site_aniso_label
_atom_site_aniso_U_11
_atom_site_aniso_U_22
_atom_site_aniso_U_33
_atom_site_aniso_U_23
_atom_site_aniso_U_13
_atom_site_aniso_U_12
Cd1 0.0221(3) 0.0387(3) 0.0635(4) 0.000 0.000 -0.00220(18)
C1 0.029(4) 0.022(3) 0.093(6) 0.000 0.000 0.015(3)
C2 0.026(3) 0.025(3) 0.093(6) 0.000 0.000 -0.002(3)
C3 0.015(3) 0.013(3) 0.230(15) 0.000 0.000 0.001(2)
C4 0.009(3) 0.037(4) 0.195(13) 0.000 0.000 -0.003(3)
C5 0.015(3) 0.041(5) 0.156(11) 0.000 0.000 0.012(3)
C6 0.026(3) 0.019(3) 0.084(6) 0.000 0.000 -0.008(3)
C7 0.032(4) 0.030(4) 0.095(7) 0.000 0.000 -0.010(3)
C8 0.020(3) 0.036(4) 0.071(5) 0.000 0.000 -0.003(3)
C9 0.027(6) 0.033(6) 0.224(19) 0.016(9) 0.006(8) -0.005(5)
C10 0.027(6) 0.033(6) 0.224(19) 0.016(9) 0.006(8) -0.005(5)
C11 0.155(5) 0.159(5) 0.068(3) 0.010(2) 0.012(2) 0.024(4)
C12 0.155(5) 0.159(5) 0.068(3) 0.010(2) 0.012(2) 0.024(4)
C13 0.155(5) 0.159(5) 0.068(3) 0.010(2) 0.012(2) 0.024(4)
C14 0.155(5) 0.159(5) 0.068(3) 0.010(2) 0.012(2) 0.024(4)
C15 0.155(5) 0.159(5) 0.068(3) 0.010(2) 0.012(2) 0.024(4)
C16 0.155(5) 0.159(5) 0.068(3) 0.010(2) 0.012(2) 0.024(4)
O1 0.040(3) 0.022(3) 0.154(7) 0.000 0.000 0.000(2)
O2 0.028(3) 0.026(3) 0.351(17) 0.000 0.000 -0.008(3)
O3 0.034(3) 0.031(3) 0.081(4) 0.000 0.000 0.007(2)
O7 0.037(3) 0.029(3) 0.155(7) 0.000 0.000 0.007(2)
O11 0.036(3) 0.031(3) 0.105(5) 0.000 0.000 -0.003(2)
N1 0.155(5) 0.159(5) 0.068(3) 0.010(2) 0.012(2) 0.024(4)

loop_
_atom_type_symbol
_atom_type_description
_atom_type_scat_dispersion_real
_atom_type_scat_dispersion_imag
_atom_type_scat_source
C C 0.0033 0.0016 'International Tables Vol C Tables 4.2.6.8 and 6.1.1.4'
H H 0.0000 0.0000 'International Tables Vol C Tables 4.2.6.8 and 6.1.1.4'
N N 0.0061 0.0033 'International Tables Vol C Tables 4.2.6.8 and 6.1.1.4'
O O 0.0106 0.0060 'International Tables Vol C Tables 4.2.6.8 and 6.1.1.4'
Cd Cd -0.8075 1.2024 'International Tables Vol C Tables 4.2.6.8 and 6.1.1.4'

loop_
_geom_angle_atom_site_label_1
_geom_angle_atom_site_label_2
_geom_angle_atom_site_label_3
_geom_angle
_geom_angle_site_symmetry_1
_geom_angle_site_symmetry_3
_geom_angle_publ_flag
O7 Cd1 N1 89.6(3) 2_655 11_556 ?
O7 Cd1 N1 89.6(3) 2_655 . ?
N1 Cd1 N1 176.1(6) 11_556 . ?
O7 Cd1 O11 140.7(2) 2_655 . ?
N1 Cd1 O11 91.5(3) 11_556 . ?
N1 Cd1 O11 91.5(3) . . ?
O7 Cd1 O3 89.7(2) 2_655 9_656 ?
N1 Cd1 O3 88.1(3) 11_556 9_656 ?
N1 Cd1 O3 88.1(3) . 9_656 ?
O11 Cd1 O3 129.6(2) . 9_656 ?
O7 Cd1 O3 165.3(2) 2_655 . ?
N1 Cd1 O3 89.9(3) 11_556 . ?
N1 Cd1 O3 89.9(3) . . ?
O11 Cd1 O3 53.9(2) . . ?
O3 Cd1 O3 75.7(2) 9_656 . ?
O7 Cd1 O1 52.5(2) 2_655 2_655 ?
N1 Cd1 O1 91.3(3) 11_556 2_655 ?
N1 Cd1 O1 91.3(3) . 2_655 ?
O11 Cd1 O1 88.23(19) . 2_655 ?
O3 Cd1 O1 142.21(19) 9_656 2_655 ?
O3 Cd1 O1 142.14(18) . 2_655 ?
O7 Cd1 C8 167.3(2) 2_655 . ?
N1 Cd1 C8 90.8(3) 11_556 . ?
N1 Cd1 C8 90.8(3) . . ?
O11 Cd1 C8 26.5(2) . . ?
O3 Cd1 C8 103.0(2) 9_656 . ?
O3 Cd1 C8 27.4(2) . . ?
O1 Cd1 C8 114.8(2) 2_655 . ?
O1 C1 O7 123.7(7) . . ?
O1 C1 C2 121.0(7) . . ?
O7 C1 C2 115.3(7) . . ?
C7 C2 C3 119.5(7) . . ?
C7 C2 C1 121.2(7) . . ?
C3 C2 C1 119.3(7) . . ?
C4 C3 C2 119.9(7) . . ?
C3 C4 O2 123.5(7) . . ?
C3 C4 C5 121.8(8) . . ?
O2 C4 C5 114.7(8) . . ?
C6 C5 C4 117.8(8) . . ?
C5 C6 C7 122.6(7) . . ?
C5 C6 C8 119.2(7) . . ?
C7 C6 C8 118.2(6) . . ?
C2 C7 C6 118.4(7) . . ?
O11 C8 O3 123.2(7) . . ?
O11 C8 C6 119.1(7) . . ?
O3 C8 C6 117.7(6) . . ?
O11 C8 Cd1 57.5(4) . . ?
O3 C8 Cd1 65.7(4) . . ?
C6 C8 Cd1 176.6(5) . . ?
O2 C9 C10 102.3(13) . . ?
C9 C10 C9 67.2(8) 9_556 10_556 ?
C9 C10 C9 76.9(15) 9_556 3 ?
C9 C10 C9 112.8(8) 10_556 3 ?
C9 C10 C9 67.2(8) 9_556 12_556 ?
C9 C10 C9 103.1(15) 10_556 12_556 ?
C9 C10 C9 112.8(8) 3 12_556 ?
C9 C10 C9 103.1(15) 9_556 11_556 ?
C9 C10 C9 67.2(8) 10_556 11_556 ?
C9 C10 C9 180.0(13) 3 11_556 ?
C9 C10 C9 67.2(8) 12_556 11_556 ?
C9 C10 C9 112.8(8) 9_556 4 ?
C9 C10 C9 76.9(15) 10_556 4 ?
C9 C10 C9 67.2(8) 3 4 ?
C9 C10 C9 180.0(13) 12_556 4 ?
C9 C10 C9 112.8(8) 11_556 4 ?
C9 C10 C9 180.0(13) 9_556 . ?
C9 C10 C9 112.8(8) 10_556 . ?
C9 C10 C9 103.1(15) 3 . ?
C9 C10 C9 112.8(8) 12_556 . ?
C9 C10 C9 76.9(15) 11_556 . ?
C9 C10 C9 67.2(8) 4 . ?
C9 C10 C9 112.8(8) 9_556 2 ?
C9 C10 C9 180.0(13) 10_556 2 ?
C9 C10 C9 67.2(8) 3 2 ?
C9 C10 C9 76.9(15) 12_556 2 ?
C9 C10 C9 112.8(8) 11_556 2 ?
C9 C10 C9 103.1(15) 4 2 ?
C9 C10 C9 67.2(8) . 2 ?
N1 C11 C12 124.1(14) . . ?
C13 C12 C11 119.6(14) . . ?
C12 C13 C14 115.8(13) . . ?
C12 C13 C16 112.6(13) . . ?
C14 C13 C16 131.7(13) . . ?
C13 C14 C15 120.5(15) . . ?
N1 C15 C14 123.4(15) . . ?
C16 C16 C13 119.0(15) 7_545 . ?
C1 O1 Cd1 83.3(4) . 10_566 ?
C4 O2 C9 120.4(7) . . ?
C4 O2 C9 120.4(7) . 11_556 ?
C9 O2 C9 77.1(15) . 11_556 ?
C8 O3 Cd1 168.8(5) . 9_656 ?
C8 O3 Cd1 86.9(4) . . ?
Cd1 O3 Cd1 104.3(2) 9_656 . ?
C1 O7 Cd1 100.5(5) . 10_566 ?
C8 O11 Cd1 96.0(5) . . ?
C15 N1 C11 116.4(13) . . ?
C15 N1 Cd1 122.6(10) . . ?
C11 N1 Cd1 121.0(9) . . ?

loop_
_geom_bond_atom_site_label_1
_geom_bond_atom_site_label_2
_geom_bond_distance
_geom_bond_site_symmetry_2
_geom_bond_publ_flag
Cd1 O7 2.251(6) 2_655 ?
Cd1 N1 2.303(11) 11_556 ?
Cd1 N1 2.303(11) . ?
Cd1 O11 2.339(6) . ?
Cd1 O3 2.445(6) 9_656 ?
Cd1 O3 2.518(6) . ?
Cd1 O1 2.647(6) 2_655 ?
Cd1 C8 2.759(7) . ?
C1 O1 1.216(10) . ?
C1 O7 1.275(10) . ?
C1 C2 1.499(10) . ?
C2 C7 1.390(11) . ?
C2 C3 1.425(10) . ?
C3 C4 1.347(11) . ?
C4 O2 1.394(10) . ?
C4 C5 1.412(10) . ?
C5 C6 1.367(11) . ?
C6 C7 1.402(11) . ?
C6 C8 1.543(10) . ?
C8 O11 1.239(9) . ?
C8 O3 1.271(10) . ?
C9 O2 1.548(18) . ?
C9 C10 1.551(16) . ?
C10 C9 1.551(16) 9_556 ?
C10 C9 1.551(16) 10_556 ?
C10 C9 1.551(16) 3 ?
C10 C9 1.551(16) 12_556 ?
C10 C9 1.551(16) 11_556 ?
C10 C9 1.551(16) 4 ?
C10 C9 1.551(16) 2 ?
C11 N1 1.297(17) . ?
C11 C12 1.434(15) . ?
C12 C13 1.331(19) . ?
C13 C14 1.36(2) . ?
C13 C16 1.462(18) . ?
C14 C15 1.425(17) . ?
C15 N1 1.269(19) . ?
C16 C16 1.390(16) 7_545 ?
O1 Cd1 2.647(6) 10_566 ?
O2 C9 1.548(18) 11_556 ?
O3 Cd1 2.445(6) 9_656 ?
O7 Cd1 2.251(6) 10_566 ?

loop_
_platon_squeeze_void_nr
_platon_squeeze_void_average_x
_platon_squeeze_void_average_y
_platon_squeeze_void_average_z
_platon_squeeze_void_volume
_platon_squeeze_void_count_electrons
1 -0.011 -0.004 -0.001 5225.4 5.2
